data_4500319
loop_
_publ_author_name
'Tominaga, Masahide'
'Masu, Hyuma'
'Azumaya, Isao'

_publ_section_title
;
 Hydrogen-Bonding Networks of Adamantane-Based Bisphenol Molecules: Toward
 the Preparation of Molecular Crystals with Channels
;
_journal_issue 2
_journal_name_full 'Crystal Growth &amp; Design'
_journal_page_first 542
_journal_paper_doi 10.1021/cg101427k
_journal_volume 11
_journal_year 2011
_chemical_formula_sum 'C22 H22 Br2 O2'
_chemical_formula_weight 478.22
_chemical_name_systematic
; 
 ? 
;
_space_group_IT_number 2
_symmetry_cell_setting triclinic
_symmetry_space_group_name_Hall '-P 1'
_symmetry_space_group_name_H-M 'P -1'
_atom_sites_solution_hydrogens geom
_atom_sites_solution_primary direct
_atom_sites_solution_secondary difmap
_audit_creation_method SHELXL-97
_cell_angle_alpha 108.020(3)
_cell_angle_beta 97.455(3)
_cell_angle_gamma 102.059(2)
_cell_formula_units_Z 2
_cell_length_a 6.909(1)
_cell_length_b 10.591(2)
_cell_length_c 14.238(4)
_cell_measurement_reflns_used 2376
_cell_measurement_temperature 150
_cell_measurement_theta_max 26.65
_cell_measurement_theta_min 3.00
_cell_volume 947.5(3)
_computing_cell_refinement 'APEX2 (Bruker AXS, 2006)'
_computing_data_collection 'APEX2 (Bruker AXS, 2006)'
_computing_data_reduction 'SAINT (Bruker AXS, 2004)'
_computing_molecular_graphics 'XSHEL (Bruker AXS,2002)'
_computing_publication_material 'XCIF (Bruker AXS, 2001)'
_computing_structure_refinement 'SHELXL-97 (Sheldrick, 1997)'
_computing_structure_solution 'SHELXS-97 (Sheldrick, 1997)'
_diffrn_ambient_temperature 150
_diffrn_detector_area_resol_mean 8.333
_diffrn_measured_fraction_theta_full 0.964
_diffrn_measured_fraction_theta_max 0.859
_diffrn_measurement_device_type 'Bruker APEXII CCD area detector'
_diffrn_measurement_method 'phi and omega scans'
_diffrn_radiation_monochromator graphite
_diffrn_radiation_source 'sealed tube'
_diffrn_radiation_type MoK\a
_diffrn_radiation_wavelength 0.71073
_diffrn_reflns_av_R_equivalents 0.0144
_diffrn_reflns_av_sigmaI/netI 0.0309
_diffrn_reflns_limit_h_max 7
_diffrn_reflns_limit_h_min -8
_diffrn_reflns_limit_k_max 13
_diffrn_reflns_limit_k_min -13
_diffrn_reflns_limit_l_max 17
_diffrn_reflns_limit_l_min -18
_diffrn_reflns_number 4666
_diffrn_reflns_theta_full 25.00
_diffrn_reflns_theta_max 27.05
_diffrn_reflns_theta_min 2.10
_exptl_absorpt_coefficient_mu 4.292
_exptl_absorpt_correction_T_max 0.4807
_exptl_absorpt_correction_T_min 0.2228
_exptl_absorpt_correction_type empirical
_exptl_absorpt_process_details
;
SADABS Sheldrick 1996
;
_exptl_crystal_colour colourless
_exptl_crystal_density_diffrn 1.676
_exptl_crystal_density_method 'not measured'
_exptl_crystal_description prismatic
_exptl_crystal_F_000 480
_exptl_crystal_size_max 0.50
_exptl_crystal_size_mid 0.40
_exptl_crystal_size_min 0.20
_refine_diff_density_max 1.103
_refine_diff_density_min -0.650
_refine_diff_density_rms 0.094
_refine_ls_extinction_method none
_refine_ls_goodness_of_fit_ref 1.074
_refine_ls_hydrogen_treatment constr
_refine_ls_matrix_type full
_refine_ls_number_parameters 237
_refine_ls_number_reflns 3579
_refine_ls_number_restraints 0
_refine_ls_restrained_S_all 1.074
_refine_ls_R_factor_all 0.0429
_refine_ls_R_factor_gt 0.0351
_refine_ls_shift/su_max 0.005
_refine_ls_shift/su_mean 0.001
_refine_ls_structure_factor_coef Fsqd
_refine_ls_weighting_details 'calc w=1/[\s^2^(Fo^2^)+(0.0620P)^2^+0.4012P] where P=(Fo^2^+2Fc^2^)/3'
_refine_ls_weighting_scheme calc
_refine_ls_wR_factor_gt 0.0959
_refine_ls_wR_factor_ref 0.0996
_reflns_number_gt 3031
_reflns_number_total 3579
_reflns_threshold_expression >2sigma(I)
_cod_data_source_file cg101427k_si_002.cif
_cod_data_source_block a1006261tom
_cod_depositor_comments
;
The following automatic conversions were performed:

'_symmetry_cell_setting' value 'Triclinic' changed to 'triclinic'
according to /home/saulius/struct/CIF-dictionaries/cif_core.dic
dictionary named 'cif_core.dic' version 2.4.1 from 2010-06-29.

Automatic conversion script
Id: cif_fix_values 1715 2011-07-08 13:25:40Z adriana 
;
_cod_original_cell_volume 947.5(4)
_cod_original_sg_symbol_H-M 'P-1   '
_cod_database_code 4500319

loop_
_symmetry_equiv_pos_as_xyz
'x, y, z'
'-x, -y, -z'

loop_
_atom_site_label
_atom_site_type_symbol
_atom_site_fract_x
_atom_site_fract_y
_atom_site_fract_z
_atom_site_U_iso_or_equiv
_atom_site_adp_type
_atom_site_occupancy
_atom_site_symmetry_multiplicity
_atom_site_calc_flag
_atom_site_refinement_flags
Br1 Br 0.43393(5) 0.20541(3) 1.35709(3) 0.02754(13) Uani 1 1 d .
Br2 Br 0.81086(6) 0.09903(4) 0.53425(3) 0.03143(13) Uani 1 1 d .
C1 C 0.7573(5) 0.2967(3) 1.2681(2) 0.0225(7) Uani 1 1 d .
C2 C 0.5492(5) 0.2421(3) 1.2509(2) 0.0214(7) Uani 1 1 d .
C3 C 0.4247(5) 0.2170(3) 1.1592(2) 0.0216(7) Uani 1 1 d .
H3 H 0.2829 0.1806 1.1500 0.026 Uiso 1 1 calc R
C4 C 0.5039(5) 0.2443(3) 1.0796(2) 0.0190(6) Uani 1 1 d .
C5 C 0.7121(5) 0.2977(3) 1.0978(2) 0.0215(7) Uani 1 1 d .
H5 H 0.7708 0.3172 1.0454 0.026 Uiso 1 1 calc R
C6 C 0.8369(5) 0.3235(3) 1.1896(3) 0.0240(7) Uani 1 1 d .
H6 H 0.9787 0.3599 1.1989 0.029 Uiso 1 1 calc R
C7 C 0.3616(5) 0.2159(3) 0.9789(2) 0.0181(6) Uani 1 1 d .
C8 C 0.2499(5) 0.0615(3) 0.9304(2) 0.0201(7) Uani 1 1 d .
H8A H 0.3496 0.0068 0.9168 0.024 Uiso 1 1 calc R
H8B H 0.1736 0.0322 0.9777 0.024 Uiso 1 1 calc R
C9 C 0.1035(5) 0.0347(3) 0.8313(3) 0.0215(7) Uani 1 1 d .
H9 H 0.0316 -0.0656 0.8015 0.026 Uiso 1 1 calc R
C10 C -0.0513(5) 0.1171(3) 0.8505(3) 0.0241(7) Uani 1 1 d .
H10A H -0.1307 0.0900 0.8975 0.029 Uiso 1 1 calc R
H10B H -0.1458 0.0984 0.7863 0.029 Uiso 1 1 calc R
C11 C 0.2247(5) 0.0748(3) 0.7568(3) 0.0220(7) Uani 1 1 d .
H11A H 0.1318 0.0551 0.6919 0.026 Uiso 1 1 calc R
H11B H 0.3240 0.0196 0.7437 0.026 Uiso 1 1 calc R
C12 C 0.3367(5) 0.2299(3) 0.8015(2) 0.0183(6) Uani 1 1 d .
C13 C 0.1793(5) 0.3134(3) 0.8225(3) 0.0216(7) Uani 1 1 d .
H13A H 0.2488 0.4129 0.8517 0.026 Uiso 1 1 calc R
H13B H 0.0857 0.2965 0.7584 0.026 Uiso 1 1 calc R
C14 C 0.0589(5) 0.2711(3) 0.8964(3) 0.0229(7) Uani 1 1 d .
H14 H -0.0430 0.3256 0.9091 0.027 Uiso 1 1 calc R
C15 C 0.2026(5) 0.3001(3) 0.9962(3) 0.0215(7) Uani 1 1 d .
H15A H 0.1243 0.2752 1.0443 0.026 Uiso 1 1 calc R
H15B H 0.2723 0.3995 1.0259 0.026 Uiso 1 1 calc R
C16 C 0.4780(5) 0.2566(3) 0.9026(2) 0.0166(6) Uani 1 1 d .
H16A H 0.5509 0.3556 0.9321 0.020 Uiso 1 1 calc R
H16B H 0.5798 0.2035 0.8900 0.020 Uiso 1 1 calc R
C17 C 0.4676(5) 0.2743(3) 0.7319(2) 0.0187(6) Uani 1 1 d .
C18 C 0.5586(5) 0.1839(3) 0.6715(2) 0.0204(7) Uani 1 1 d .
H18 H 0.5306 0.0912 0.6693 0.024 Uiso 1 1 calc R
C19 C 0.6897(5) 0.2263(3) 0.6143(2) 0.0215(7) Uani 1 1 d .
C20 C 0.7349(5) 0.3600(4) 0.6154(3) 0.0248(7) Uani 1 1 d .
C21 C 0.6420(6) 0.4506(4) 0.6741(3) 0.0301(8) Uani 1 1 d .
H21 H 0.6681 0.5427 0.6750 0.036 Uiso 1 1 calc R
C22 C 0.5121(5) 0.4086(3) 0.7313(3) 0.0265(8) Uani 1 1 d .
H22 H 0.4517 0.4730 0.7712 0.032 Uiso 1 1 calc R
O1 O 0.8899(4) 0.3247(3) 1.35643(18) 0.0310(6) Uani 1 1 d .
H1 H 0.8252 0.3119 1.4002 0.046 Uiso 1 1 calc R
O2 O 0.8656(4) 0.3984(3) 0.55825(19) 0.0335(6) Uani 1 1 d .
H2 H 0.9314 0.4810 0.5880 0.050 Uiso 1 1 calc R

loop_
_atom_site_aniso_label
_atom_site_aniso_U_11
_atom_site_aniso_U_22
_atom_site_aniso_U_33
_atom_site_aniso_U_23
_atom_site_aniso_U_13
_atom_site_aniso_U_12
Br1 0.0314(2) 0.0349(2) 0.0242(2) 0.01767(16) 0.01350(15) 0.00907(15)
Br2 0.0342(2) 0.0392(2) 0.0295(2) 0.01266(17) 0.01810(16) 0.01981(17)
C1 0.0260(17) 0.0260(17) 0.0204(17) 0.0116(14) 0.0070(14) 0.0106(14)
C2 0.0318(18) 0.0214(16) 0.0195(17) 0.0119(13) 0.0142(14) 0.0126(14)
C3 0.0242(17) 0.0218(16) 0.0226(17) 0.0096(14) 0.0092(14) 0.0082(13)
C4 0.0249(17) 0.0188(16) 0.0195(16) 0.0097(13) 0.0109(13) 0.0109(13)
C5 0.0277(18) 0.0245(17) 0.0189(17) 0.0103(14) 0.0129(14) 0.0118(14)
C6 0.0210(17) 0.0306(18) 0.0248(18) 0.0122(15) 0.0096(14) 0.0090(14)
C7 0.0195(16) 0.0210(16) 0.0198(17) 0.0111(13) 0.0101(13) 0.0080(13)
C8 0.0220(16) 0.0201(16) 0.0239(17) 0.0111(13) 0.0108(14) 0.0087(13)
C9 0.0196(16) 0.0212(16) 0.0244(18) 0.0096(14) 0.0067(13) 0.0029(13)
C10 0.0188(16) 0.0314(18) 0.0293(19) 0.0169(15) 0.0087(14) 0.0095(14)
C11 0.0240(17) 0.0227(17) 0.0223(18) 0.0098(14) 0.0088(14) 0.0072(14)
C12 0.0179(15) 0.0227(16) 0.0205(17) 0.0116(13) 0.0088(13) 0.0093(13)
C13 0.0206(16) 0.0258(17) 0.0266(18) 0.0149(15) 0.0095(14) 0.0118(14)
C14 0.0198(16) 0.0284(18) 0.0323(19) 0.0170(15) 0.0152(14) 0.0155(14)
C15 0.0216(17) 0.0254(17) 0.0270(18) 0.0141(14) 0.0156(14) 0.0121(14)
C16 0.0169(15) 0.0191(15) 0.0195(16) 0.0107(13) 0.0096(13) 0.0072(12)
C17 0.0184(16) 0.0226(16) 0.0180(16) 0.0097(13) 0.0055(13) 0.0063(13)
C18 0.0218(16) 0.0218(16) 0.0216(17) 0.0112(13) 0.0057(13) 0.0080(13)
C19 0.0220(17) 0.0290(18) 0.0161(16) 0.0074(14) 0.0065(13) 0.0117(14)
C20 0.0260(18) 0.0324(19) 0.0183(17) 0.0110(15) 0.0096(14) 0.0060(14)
C21 0.041(2) 0.0248(18) 0.031(2) 0.0151(16) 0.0155(17) 0.0097(16)
C22 0.034(2) 0.0241(17) 0.0286(19) 0.0107(15) 0.0190(16) 0.0137(15)
O1 0.0285(13) 0.0468(16) 0.0218(13) 0.0179(12) 0.0078(11) 0.0082(12)
O2 0.0411(16) 0.0332(14) 0.0293(15) 0.0134(11) 0.0214(12) 0.0038(12)

loop_
_atom_type_symbol
_atom_type_description
_atom_type_scat_dispersion_real
_atom_type_scat_dispersion_imag
_atom_type_scat_source
C C 0.0033 0.0016 'International Tables Vol C Tables 4.2.6.8 and 6.1.1.4'
H H 0.0000 0.0000 'International Tables Vol C Tables 4.2.6.8 and 6.1.1.4'
O O 0.0106 0.0060 'International Tables Vol C Tables 4.2.6.8 and 6.1.1.4'
Br Br -0.2901 2.4595 'International Tables Vol C Tables 4.2.6.8 and 6.1.1.4'

loop_
_geom_angle_atom_site_label_1
_geom_angle_atom_site_label_2
_geom_angle_atom_site_label_3
_geom_angle
O1 C1 C6 117.4(3)
O1 C1 C2 124.8(3)
C6 C1 C2 117.8(3)
C3 C2 C1 121.4(3)
C3 C2 Br1 119.6(2)
C1 C2 Br1 119.1(2)
C2 C3 C4 121.2(3)
C2 C3 H3 119.4
C4 C3 H3 119.4
C5 C4 C3 116.7(3)
C5 C4 C7 123.4(3)
C3 C4 C7 119.9(3)
C6 C5 C4 122.3(3)
C6 C5 H5 118.9
C4 C5 H5 118.9
C5 C6 C1 120.7(3)
C5 C6 H6 119.6
C1 C6 H6 119.6
C4 C7 C8 110.6(2)
C4 C7 C16 111.8(3)
C8 C7 C16 107.7(2)
C4 C7 C15 110.1(3)
C8 C7 C15 108.8(3)
C16 C7 C15 107.8(2)
C9 C8 C7 110.3(2)
C9 C8 H8A 109.6
C7 C8 H8A 109.6
C9 C8 H8B 109.6
C7 C8 H8B 109.6
H8A C8 H8B 108.1
C10 C9 C8 110.5(3)
C10 C9 C11 110.0(3)
C8 C9 C11 109.1(3)
C10 C9 H9 109.1
C8 C9 H9 109.1
C11 C9 H9 109.1
C9 C10 C14 109.1(3)
C9 C10 H10A 109.9
C14 C10 H10A 109.9
C9 C10 H10B 109.9
C14 C10 H10B 109.9
H10A C10 H10B 108.3
C9 C11 C12 109.8(3)
C9 C11 H11A 109.7
C12 C11 H11A 109.7
C9 C11 H11B 109.7
C12 C11 H11B 109.7
H11A C11 H11B 108.2
C17 C12 C16 107.8(2)
C17 C12 C13 111.5(2)
C16 C12 C13 108.5(3)
C17 C12 C11 112.0(3)
C16 C12 C11 108.2(2)
C13 C12 C11 108.7(3)
C14 C13 C12 109.9(2)
C14 C13 H13A 109.7
C12 C13 H13A 109.7
C14 C13 H13B 109.7
C12 C13 H13B 109.7
H13A C13 H13B 108.2
C15 C14 C10 109.8(3)
C15 C14 C13 109.7(3)
C10 C14 C13 109.7(3)
C15 C14 H14 109.2
C10 C14 H14 109.2
C13 C14 H14 109.2
C14 C15 C7 110.4(3)
C14 C15 H15A 109.6
C7 C15 H15A 109.6
C14 C15 H15B 109.6
C7 C15 H15B 109.6
H15A C15 H15B 108.1
C12 C16 C7 112.3(3)
C12 C16 H16A 109.1
C7 C16 H16A 109.1
C12 C16 H16B 109.1
C7 C16 H16B 109.1
H16A C16 H16B 107.9
C18 C17 C22 116.8(3)
C18 C17 C12 121.1(3)
C22 C17 C12 122.0(3)
C17 C18 C19 121.4(3)
C17 C18 H18 119.3
C19 C18 H18 119.3
C20 C19 C18 121.2(3)
C20 C19 Br2 119.2(2)
C18 C19 Br2 119.6(2)
O2 C20 C19 119.7(3)
O2 C20 C21 122.5(3)
C19 C20 C21 117.8(3)
C22 C21 C20 121.0(3)
C22 C21 H21 119.5
C20 C21 H21 119.5
C21 C22 C17 121.7(3)
C21 C22 H22 119.2
C17 C22 H22 119.2
C1 O1 H1 109.5
C20 O2 H2 109.5

loop_
_geom_bond_atom_site_label_1
_geom_bond_atom_site_label_2
_geom_bond_distance
Br1 C2 1.902(3)
Br2 C19 1.894(3)
C1 O1 1.365(4)
C1 C6 1.387(4)
C1 C2 1.391(5)
C2 C3 1.384(5)
C3 C4 1.402(4)
C3 H3 0.9500
C4 C5 1.389(5)
C4 C7 1.536(5)
C5 C6 1.383(5)
C5 H5 0.9500
C6 H6 0.9500
C7 C8 1.544(4)
C7 C16 1.545(4)
C7 C15 1.551(4)
C8 C9 1.535(5)
C8 H8A 0.9900
C8 H8B 0.9900
C9 C10 1.517(4)
C9 C11 1.538(4)
C9 H9 1.0000
C10 C14 1.536(5)
C10 H10A 0.9900
C10 H10B 0.9900
C11 C12 1.548(4)
C11 H11A 0.9900
C11 H11B 0.9900
C12 C17 1.537(4)
C12 C16 1.540(4)
C12 C13 1.542(4)
C13 C14 1.537(4)
C13 H13A 0.9900
C13 H13B 0.9900
C14 C15 1.529(5)
C14 H14 1.0000
C15 H15A 0.9900
C15 H15B 0.9900
C16 H16A 0.9900
C16 H16B 0.9900
C17 C18 1.390(4)
C17 C22 1.394(4)
C18 C19 1.391(4)
C18 H18 0.9500
C19 C20 1.379(5)
C20 O2 1.373(4)
C20 C21 1.390(5)
C21 C22 1.383(5)
C21 H21 0.9500
C22 H22 0.9500
O1 H1 0.8400
O2 H2 0.8400
